data_2000996
loop_
_publ_author_name
'Lis, T.'

_publ_section_title
;
 Structure of zinc(II), magnesium(II) and manganese(II)
 bis(phosphoenolpyruvate) dihydrate
;
_journal_issue 3
_journal_name_full 'Acta Crystallographica Section C'
_journal_page_first 424
_journal_page_last 427
_journal_paper_doi 10.1107/S0108270191008958
_journal_volume 48
_journal_year 1992
_chemical_formula_moiety '2(C3 H4 O6 P1),H4 Mn1 O2'
_chemical_formula_sum 'C6 H12 Mn O14 P2'
_chemical_formula_weight 425.04
_space_group_IT_number 2
_space_group_name_Hall '-P 1'
_space_group_name_H-M_alt 'P -1'
_symmetry_cell_setting triclinic
_symmetry_space_group_name_Hall '-P 1'
_symmetry_space_group_name_H-M 'P -1'
_cell_angle_alpha 83.74(4)
_cell_angle_beta 86.35(4)
_cell_angle_gamma 85.96(4)
_cell_formula_units_Z 1
_cell_length_a 5.277(3)
_cell_length_b 5.443(3)
_cell_length_c 12.090(6)
_cell_volume 343.8(3)
_diffrn_radiation_type Cu
_diffrn_radiation_wavelength 1.5418
_exptl_absorpt_coefficient_mu 11.19
_exptl_crystal_density_diffrn 2.053(3)
_exptl_crystal_density_meas 2.04
_exptl_crystal_F_000 215
_cod_data_source_file mu0276.cif
_cod_data_source_block mu0276c
_cod_original_cell_volume 343.8(4)
_cod_original_formula_sum 'C6 H12 Mn1 O14 P2'
_cod_database_code 2000996

loop_
_space_group_symop_id
_space_group_symop_operation_xyz
1 x,y,z
2 -x,-y,-z

loop_
_atom_site_label
_atom_site_fract_x
_atom_site_fract_y
_atom_site_fract_z
_atom_site_U_iso_or_equiv
Mn .5 .5 .5 .0151(2)
P .25153(11) 1.02691(11) .36243(5) .0148(2)
O(1) -.0134(4) 1.1097(4) .31393(18) .0241(6)
O(2) .2354(4) .7687(4) .41795(16) .0194(6)
O(3) .3434(4) 1.2217(4) .42261(17) .0238(6)
O(4) .4368(4) .9866(4) .25314(17) .0241(6)
O(5) .8057(5) .8705(5) .1086(2) .0409(8)
O(6) .8358(6) 1.2664(6) .0379(2) .0495(8)
O(7) .8048(4) .5676(4) .35848(17) .0210(6)
C(1) .7324(6) 1.0940(7) .1035(3) .0267(8)
C(2) .5164(6) 1.1790(6) .1780(2) .0224(7)
C(3) .4198(7) 1.4099(7) .1678(3) .0327(8)
H(1) -.099(7) 1.265(4) .332(4) ?
H(6) .982(9) 1.216(12) -.009(5) ?
H(3) .276(6) 1.480(8) .226(3) ?
H(31) .488(7) 1.552(6) .106(3) ?
H(7) .731(8) .667(9) .296(3) ?
H(71) .915(8) .656(8) .400(4) ?

loop_
_geom_bond_atom_site_label_1
_geom_bond_atom_site_label_2
_geom_bond_distance
P O(1) 1.568(2)
P O(2) 1.495(2)
P O(3) 1.474(2)
P O(4) 1.618(2)
O(4) C(2) 1.380(3)
O(5) C(1) 1.247(4)
O(6) C(1) 1.289(4)
C(1) C(2) 1.487(4)
C(2) C(3) 1.319(4)
Mn O(2) 2.155(2)
Mn O(3) 2.106(2)
Mn O(7) 2.290(2)
